data_7026560
loop_
_publ_author_name
'Chapman, Andy M.'
'Haddow, Mairi F.'
'Orton, Jonathan P. H.'
'Wass, Duncan F.'

_publ_section_title
;
 Facile dihydrogen release from phosphino-borinate ester Lewis pairs.
;
_journal_issue 27
_journal_name_full 'Dalton transactions (Cambridge, England : 2003)'
_journal_page_first 6184
_journal_page_last 6186
_journal_paper_doi 10.1039/c0dt00513d
_journal_volume 39
_journal_year 2010
_chemical_formula_moiety 'C24 H28 B F10 O P'
_chemical_formula_sum 'C24 H28 B F10 O P'
_chemical_formula_weight 564.24
_chemical_name_systematic
;
?
;
_space_group_IT_number 2
_symmetry_cell_setting triclinic
_symmetry_space_group_name_Hall '-P 1'
_symmetry_space_group_name_H-M 'P -1'
_atom_sites_solution_hydrogens geom
_atom_sites_solution_primary direct
_atom_sites_solution_secondary difmap
_audit_creation_method SHELXL-97
_cell_angle_alpha 89.298(2)
_cell_angle_beta 68.628(2)
_cell_angle_gamma 88.040(2)
_cell_formula_units_Z 8
_cell_length_a 15.722(1)
_cell_length_b 16.265(1)
_cell_length_c 21.551(1)
_cell_measurement_reflns_used 9636
_cell_measurement_temperature 100(2)
_cell_measurement_theta_max 27.50
_cell_measurement_theta_min 2.38
_cell_volume 5129.0(5)
_computing_cell_refinement 'Bruker Apex II'
_computing_data_collection 'Bruker Apex II'
_computing_data_reduction 'Bruker SAINT'
_computing_molecular_graphics 'Bruker ShelXTL'
_computing_publication_material 'Bruker ShelXTL'
_computing_structure_refinement 'SHELXL-97 (Sheldrick, 2008)'
_computing_structure_solution 'SHELXS-97 (Sheldrick, 2008)'
_diffrn_ambient_temperature 100(2)
_diffrn_measured_fraction_theta_full 0.999
_diffrn_measured_fraction_theta_max 0.999
_diffrn_measurement_device_type 'CCD area detector'
_diffrn_measurement_method 'phi and omega scans'
_diffrn_radiation_monochromator graphite
_diffrn_radiation_source 'fine-focus sealed tube'
_diffrn_radiation_type MoK\a
_diffrn_radiation_wavelength 0.71073
_diffrn_reflns_av_R_equivalents 0.0266
_diffrn_reflns_av_sigmaI/netI 0.0219
_diffrn_reflns_limit_h_max 20
_diffrn_reflns_limit_h_min -20
_diffrn_reflns_limit_k_max 21
_diffrn_reflns_limit_k_min -21
_diffrn_reflns_limit_l_max 27
_diffrn_reflns_limit_l_min -27
_diffrn_reflns_number 111428
_diffrn_reflns_theta_full 27.52
_diffrn_reflns_theta_max 27.52
_diffrn_reflns_theta_min 1.01
_exptl_absorpt_coefficient_mu 0.196
_exptl_absorpt_correction_T_max 0.7456
_exptl_absorpt_correction_T_min 0.7166
_exptl_absorpt_correction_type multi-scan
_exptl_absorpt_process_details 'SADABS V2008/1'
_exptl_crystal_colour colourless
_exptl_crystal_density_diffrn 1.461
_exptl_crystal_density_method 'not measured'
_exptl_crystal_description block
_exptl_crystal_F_000 2320
_exptl_crystal_size_max 0.46
_exptl_crystal_size_mid 0.20
_exptl_crystal_size_min 0.12
_refine_diff_density_max 0.719
_refine_diff_density_min -0.802
_refine_diff_density_rms 0.135
_refine_ls_extinction_method none
_refine_ls_goodness_of_fit_ref 1.289
_refine_ls_hydrogen_treatment constr
_refine_ls_matrix_type full
_refine_ls_number_parameters 1365
_refine_ls_number_reflns 23552
_refine_ls_number_restraints 0
_refine_ls_restrained_S_all 1.289
_refine_ls_R_factor_all 0.1283
_refine_ls_R_factor_gt 0.1216
_refine_ls_shift/su_max 0.000
_refine_ls_shift/su_mean 0.000
_refine_ls_structure_factor_coef Fsqd
_refine_ls_weighting_details 'calc w=1/[\s^2^(Fo^2^)+(0.0000P)^2^+55.8452P] where P=(Fo^2^+2Fc^2^)/3'
_refine_ls_weighting_scheme calc
_refine_ls_wR_factor_gt 0.2711
_refine_ls_wR_factor_ref 0.2732
_reflns_number_gt 21001
_reflns_number_total 23552
_reflns_threshold_expression >2sigma(I)
_cod_data_source_file c0dt00513d.txt
_cod_data_source_block amc153_0m
_cod_original_cell_volume 5128.9(4)
_cod_original_sg_symbol_Hall -P1
_cod_original_sg_symbol_H-M P-1
_cod_database_code 7026560

loop_
_symmetry_equiv_pos_as_xyz
'x, y, z'
'-x, -y, -z'

loop_
_atom_site_label
_atom_site_type_symbol
_atom_site_fract_x
_atom_site_fract_y
_atom_site_fract_z
_atom_site_U_iso_or_equiv
_atom_site_adp_type
_atom_site_occupancy
_atom_site_symmetry_multiplicity
_atom_site_calc_flag
_atom_site_refinement_flags
P1 P 0.93349(10) 0.73215(9) 0.26442(7) 0.0163(3) Uani 1 1 d .
H1 H 0.9820 0.7599 0.2754 0.020 Uiso 1 1 calc R
P2 P 0.43263(10) 0.73881(9) 0.25861(7) 0.0162(3) Uani 1 1 d .
H2 H 0.4726 0.7788 0.2690 0.019 Uiso 1 1 calc R
P3 P -0.05843(10) 0.23916(9) 0.23841(7) 0.0162(3) Uani 1 1 d .
H3 H -0.0087 0.2796 0.2286 0.019 Uiso 1 1 calc R
P4 P 0.44774(10) 0.23172(9) 0.23840(7) 0.0169(3) Uani 1 1 d .
H4 H 0.5071 0.2599 0.2270 0.020 Uiso 1 1 calc R
O1 O 0.9434(3) 0.7349(2) 0.39436(19) 0.0173(8) Uani 1 1 d .
O2 O 0.4424(3) 0.7395(3) 0.39090(19) 0.0174(8) Uani 1 1 d .
O3 O 0.0854(3) 0.2414(2) 0.10802(19) 0.0148(7) Uani 1 1 d .
O4 O 0.5850(3) 0.2326(3) 0.1068(2) 0.0182(8) Uani 1 1 d .
B1 B 0.9814(4) 0.7514(4) 0.4464(3) 0.0158(12) Uani 1 1 d .
H1A H 0.9299 0.7583 0.4903 0.019 Uiso 1 1 calc R
B2 B 0.4762(4) 0.7604(4) 0.4444(3) 0.0183(12) Uani 1 1 d .
H2A H 0.4225 0.7709 0.4865 0.022 Uiso 1 1 calc R
B3 B 0.1726(4) 0.2609(4) 0.0541(3) 0.0174(12) Uani 1 1 d .
H3A H 0.1617 0.2719 0.0118 0.021 Uiso 1 1 calc R
B4 B 0.6752(4) 0.2507(4) 0.0545(3) 0.0175(12) Uani 1 1 d .
H4A H 0.6666 0.2573 0.0109 0.021 Uiso 1 1 calc R
F1 F 0.9699(3) 0.6469(3) 0.56527(19) 0.0340(9) Uani 1 1 d .
F2 F 1.0738(4) 0.5133(3) 0.5640(2) 0.0464(12) Uani 1 1 d .
F3 F 1.2060(3) 0.4589(3) 0.4473(3) 0.0459(12) Uani 1 1 d .
F4 F 1.2326(3) 0.5449(3) 0.3322(2) 0.0359(9) Uani 1 1 d .
F5 F 1.1324(2) 0.6812(2) 0.33439(18) 0.0238(7) Uani 1 1 d .
F6 F 1.0761(3) 0.8505(2) 0.31504(17) 0.0259(8) Uani 1 1 d .
F7 F 1.1596(3) 0.9909(2) 0.30694(18) 0.0275(8) Uani 1 1 d .
F8 F 1.1769(3) 1.0587(2) 0.4170(2) 0.0354(10) Uani 1 1 d .
F9 F 1.1126(3) 0.9766(3) 0.5350(2) 0.0401(11) Uani 1 1 d .
F10 F 1.0296(3) 0.8344(3) 0.54504(17) 0.0300(9) Uani 1 1 d .
F11 F 0.5843(3) 0.8504(3) 0.31070(19) 0.0309(9) Uani 1 1 d .
F12 F 0.6805(3) 0.9835(3) 0.3014(2) 0.0411(11) Uani 1 1 d .
F13 F 0.6938(3) 1.0524(3) 0.4116(3) 0.0484(13) Uani 1 1 d .
F14 F 0.6117(4) 0.9798(3) 0.5337(3) 0.0492(13) Uani 1 1 d .
F15 F 0.5186(3) 0.8442(3) 0.5435(2) 0.0368(10) Uani 1 1 d .
F16 F 0.4436(3) 0.6621(3) 0.57027(18) 0.0305(9) Uani 1 1 d .
F17 F 0.5380(3) 0.5275(3) 0.5823(2) 0.0407(11) Uani 1 1 d .
F18 F 0.6793(3) 0.4658(2) 0.4758(3) 0.0402(11) Uani 1 1 d .
F19 F 0.7260(3) 0.5425(2) 0.3559(2) 0.0302(9) Uani 1 1 d .
F20 F 0.6374(2) 0.6815(2) 0.34341(17) 0.0230(7) Uani 1 1 d .
F21 F 0.1435(3) 0.3500(2) 0.18937(18) 0.0264(8) Uani 1 1 d .
F22 F 0.2277(3) 0.4841(3) 0.2003(2) 0.0333(9) Uani 1 1 d .
F23 F 0.3522(3) 0.5554(2) 0.0919(2) 0.0361(10) Uani 1 1 d .
F24 F 0.3970(3) 0.4826(3) -0.0297(2) 0.0361(10) Uani 1 1 d .
F25 F 0.3178(3) 0.3467(2) -0.04264(17) 0.0283(8) Uani 1 1 d .
F26 F 0.2679(3) 0.1642(3) -0.0713(2) 0.0414(11) Uani 1 1 d .
F27 F 0.3689(3) 0.0287(3) -0.0826(3) 0.0543(14) Uani 1 1 d .
F28 F 0.4021(4) -0.0347(3) 0.0253(4) 0.0676(19) Uani 1 1 d .
F29 F 0.3292(3) 0.0422(3) 0.1448(3) 0.0478(13) Uani 1 1 d .
F30 F 0.2305(3) 0.1827(2) 0.15672(19) 0.0258(8) Uani 1 1 d .
F31 F 0.6422(3) 0.3511(3) 0.18437(18) 0.0308(9) Uani 1 1 d .
F32 F 0.7203(3) 0.4913(2) 0.1892(2) 0.0345(9) Uani 1 1 d .
F33 F 0.8474(3) 0.5551(3) 0.0773(2) 0.0386(10) Uani 1 1 d .
F34 F 0.8963(3) 0.4725(3) -0.0405(2) 0.0410(11) Uani 1 1 d .
F35 F 0.8192(3) 0.3304(3) -0.04646(19) 0.0359(10) Uani 1 1 d .
F36 F 0.7784(3) 0.1462(3) -0.06618(18) 0.0348(9) Uani 1 1 d .
F37 F 0.8863(3) 0.0146(3) -0.0680(2) 0.0436(12) Uani 1 1 d .
F38 F 0.9064(3) -0.0398(3) 0.0460(3) 0.0485(13) Uani 1 1 d .
F39 F 0.8202(3) 0.0451(3) 0.1629(2) 0.0372(10) Uani 1 1 d .
F40 F 0.7181(2) 0.1799(2) 0.16435(17) 0.0228(7) Uani 1 1 d .
C1 C 0.9110(5) 0.7977(4) 0.2016(3) 0.0285(14) Uani 1 1 d .
C2 C 0.9939(6) 0.7974(5) 0.1356(4) 0.0373(17) Uani 1 1 d .
H2B H 0.9996 0.7441 0.1135 0.056 Uiso 1 1 calc R
H2C H 1.0495 0.8067 0.1447 0.056 Uiso 1 1 calc R
H2D H 0.9853 0.8412 0.1066 0.056 Uiso 1 1 calc R
C3 C 0.8243(6) 0.7732(6) 0.1902(4) 0.045(2) Uani 1 1 d .
H3B H 0.8168 0.8069 0.1544 0.067 Uiso 1 1 calc R
H3C H 0.7710 0.7820 0.2313 0.067 Uiso 1 1 calc R
H3D H 0.8297 0.7150 0.1777 0.067 Uiso 1 1 calc R
C4 C 0.8991(7) 0.8856(5) 0.2312(4) 0.045(2) Uani 1 1 d .
H4B H 0.8891 0.9251 0.1996 0.068 Uiso 1 1 calc R
H4C H 0.9542 0.8995 0.2394 0.068 Uiso 1 1 calc R
H4D H 0.8463 0.8879 0.2732 0.068 Uiso 1 1 calc R
C5 C 0.9793(5) 0.6268(4) 0.2377(3) 0.0304(15) Uani 1 1 d .
C6 C 0.9650(6) 0.5731(4) 0.3000(3) 0.0330(16) Uani 1 1 d .
H6A H 0.9977 0.5201 0.2866 0.049 Uiso 1 1 calc R
H6B H 0.8996 0.5640 0.3229 0.049 Uiso 1 1 calc R
H6C H 0.9885 0.6012 0.3302 0.049 Uiso 1 1 calc R
C7 C 1.0797(6) 0.6307(6) 0.1975(4) 0.046(2) Uani 1 1 d .
H7A H 1.1060 0.5748 0.1870 0.070 Uiso 1 1 calc R
H7B H 1.1100 0.6592 0.2231 0.070 Uiso 1 1 calc R
H7C H 1.0887 0.6607 0.1559 0.070 Uiso 1 1 calc R
C8 C 0.9296(7) 0.5881(5) 0.1962(4) 0.049(2) Uani 1 1 d .
H8A H 0.9369 0.6223 0.1570 0.073 Uiso 1 1 calc R
H8B H 0.8645 0.5844 0.2233 0.073 Uiso 1 1 calc R
H8C H 0.9559 0.5329 0.1819 0.073 Uiso 1 1 calc R
C9 C 0.8351(4) 0.7313(4) 0.3408(3) 0.0211(12) Uani 1 1 d .
H9A H 0.7860 0.7666 0.3349 0.025 Uiso 1 1 calc R
H9B H 0.8128 0.6745 0.3490 0.025 Uiso 1 1 calc R
C10 C 0.8524(4) 0.7616(4) 0.4041(3) 0.0186(11) Uani 1 1 d .
C11 C 0.7830(5) 0.7220(5) 0.4645(3) 0.0326(16) Uani 1 1 d .
H11A H 0.7915 0.6621 0.4609 0.049 Uiso 1 1 calc R
H11B H 0.7212 0.7377 0.4668 0.049 Uiso 1 1 calc R
H11C H 0.7914 0.7406 0.5049 0.049 Uiso 1 1 calc R
C12 C 0.8426(5) 0.8551(4) 0.4093(4) 0.0293(14) Uani 1 1 d .
H12A H 0.8544 0.8733 0.4485 0.044 Uiso 1 1 calc R
H12B H 0.7805 0.8726 0.4135 0.044 Uiso 1 1 calc R
H12C H 0.8867 0.8796 0.3692 0.044 Uiso 1 1 calc R
C13 C 1.0456(4) 0.6700(4) 0.4501(3) 0.0199(12) Uani 1 1 d .
C14 C 1.0347(4) 0.6249(4) 0.5065(3) 0.0267(13) Uani 1 1 d .
C15 C 1.0881(5) 0.5552(4) 0.5064(4) 0.0302(15) Uani 1 1 d .
C16 C 1.1517(5) 0.5275(4) 0.4491(4) 0.0322(16) Uani 1 1 d .
C17 C 1.1682(5) 0.5701(4) 0.3908(4) 0.0263(13) Uani 1 1 d .
C18 C 1.1141(4) 0.6403(4) 0.3926(3) 0.0213(12) Uani 1 1 d .
C19 C 1.0448(4) 0.8352(3) 0.4310(3) 0.0166(11) Uani 1 1 d .
C20 C 1.0816(4) 0.8792(4) 0.3727(3) 0.0165(11) Uani 1 1 d .
C21 C 1.1248(4) 0.9521(3) 0.3664(3) 0.0194(11) Uani 1 1 d .
C22 C 1.1339(4) 0.9875(4) 0.4221(3) 0.0207(12) Uani 1 1 d .
C23 C 1.1020(4) 0.9455(4) 0.4814(3) 0.0228(12) Uani 1 1 d .
C24 C 1.0595(4) 0.8719(4) 0.4844(3) 0.0201(11) Uani 1 1 d .
C25 C 0.3923(5) 0.7923(4) 0.1973(3) 0.0250(13) Uani 1 1 d .
C26 C 0.3454(6) 0.8733(4) 0.2309(4) 0.0383(18) Uani 1 1 d .
H26A H 0.3880 0.9040 0.2448 0.057 Uiso 1 1 calc R
H26B H 0.2912 0.8610 0.2700 0.057 Uiso 1 1 calc R
H26C H 0.3272 0.9064 0.1992 0.057 Uiso 1 1 calc R
C27 C 0.4744(5) 0.8124(5) 0.1345(3) 0.0351(16) Uani 1 1 d .
H27A H 0.4527 0.8383 0.1015 0.053 Uiso 1 1 calc R
H27B H 0.5092 0.7615 0.1160 0.053 Uiso 1 1 calc R
H27C H 0.5137 0.8501 0.1459 0.053 Uiso 1 1 calc R
C28 C 0.3233(5) 0.7419(5) 0.1798(4) 0.0370(17) Uani 1 1 d .
H28A H 0.3016 0.7735 0.1492 0.056 Uiso 1 1 calc R
H28B H 0.2713 0.7299 0.2206 0.056 Uiso 1 1 calc R
H28C H 0.3528 0.6902 0.1585 0.056 Uiso 1 1 calc R
C29 C 0.5053(5) 0.6451(4) 0.2293(3) 0.0241(13) Uani 1 1 d .
C30 C 0.4963(5) 0.5893(4) 0.2895(3) 0.0252(13) Uani 1 1 d .
H30A H 0.4394 0.5594 0.3021 0.038 Uiso 1 1 calc R
H30B H 0.4956 0.6231 0.3270 0.038 Uiso 1 1 calc R
H30C H 0.5483 0.5499 0.2775 0.038 Uiso 1 1 calc R
C31 C 0.6046(5) 0.6762(5) 0.1981(3) 0.0334(16) Uani 1 1 d .
H31A H 0.6467 0.6297 0.1783 0.050 Uiso 1 1 calc R
H31B H 0.6215 0.7014 0.2328 0.050 Uiso 1 1 calc R
H31C H 0.6079 0.7169 0.1635 0.050 Uiso 1 1 calc R
C32 C 0.4805(6) 0.5968(4) 0.1783(4) 0.0374(17) Uani 1 1 d .
H32A H 0.5176 0.5456 0.1672 0.056 Uiso 1 1 calc R
H32B H 0.4923 0.6299 0.1379 0.056 Uiso 1 1 calc R
H32C H 0.4156 0.5838 0.1971 0.056 Uiso 1 1 calc R
C33 C 0.3373(4) 0.7248(3) 0.3368(3) 0.0161(10) Uani 1 1 d .
H33A H 0.2814 0.7504 0.3330 0.019 Uiso 1 1 calc R
H33B H 0.3272 0.6652 0.3445 0.019 Uiso 1 1 calc R
C34 C 0.3519(4) 0.7619(3) 0.3973(3) 0.0147(10) Uani 1 1 d .
C35 C 0.3385(5) 0.8552(4) 0.3994(3) 0.0257(13) Uani 1 1 d .
H35A H 0.3410 0.8762 0.4410 0.039 Uiso 1 1 calc R
H35B H 0.2788 0.8700 0.3969 0.039 Uiso 1 1 calc R
H35C H 0.3869 0.8795 0.3615 0.039 Uiso 1 1 calc R
C36 C 0.2794(4) 0.7240(4) 0.4597(3) 0.0259(13) Uani 1 1 d .
H36A H 0.2931 0.6650 0.4615 0.039 Uiso 1 1 calc R
H36B H 0.2187 0.7321 0.4571 0.039 Uiso 1 1 calc R
H36C H 0.2804 0.7509 0.4998 0.039 Uiso 1 1 calc R
C37 C 0.5427(4) 0.8401(4) 0.4292(3) 0.0191(11) Uani 1 1 d .
C38 C 0.5879(4) 0.8789(4) 0.3679(3) 0.0235(12) Uani 1 1 d .
C39 C 0.6379(4) 0.9500(4) 0.3618(4) 0.0283(14) Uani 1 1 d .
C40 C 0.6458(5) 0.9842(4) 0.4163(4) 0.0331(16) Uani 1 1 d .
C41 C 0.6034(5) 0.9481(4) 0.4781(4) 0.0333(16) Uani 1 1 d .
C42 C 0.5552(5) 0.8771(4) 0.4825(3) 0.0245(13) Uani 1 1 d .
C43 C 0.5343(4) 0.6789(3) 0.4549(3) 0.0157(10) Uani 1 1 d .
C44 C 0.5139(4) 0.6354(4) 0.5150(3) 0.0182(11) Uani 1 1 d .
C45 C 0.5609(5) 0.5652(4) 0.5230(3) 0.0271(14) Uani 1 1 d .
C46 C 0.6341(5) 0.5343(4) 0.4697(4) 0.0302(15) Uani 1 1 d .
C47 C 0.6551(4) 0.5732(4) 0.4089(3) 0.0233(12) Uani 1 1 d .
C48 C 0.6081(4) 0.6436(4) 0.4042(3) 0.0170(11) Uani 1 1 d .
C49 C -0.1610(5) 0.2918(4) 0.2994(3) 0.0270(13) Uani 1 1 d .
C50 C -0.1751(6) 0.3724(5) 0.2681(4) 0.0402(18) Uani 1 1 d .
H50A H -0.2296 0.4017 0.2985 0.060 Uiso 1 1 calc R
H50B H -0.1833 0.3615 0.2260 0.060 Uiso 1 1 calc R
H50C H -0.1216 0.4063 0.2595 0.060 Uiso 1 1 calc R
C51 C -0.1427(5) 0.3101(5) 0.3636(3) 0.0328(15) Uani 1 1 d .
H51A H -0.0850 0.3385 0.3521 0.049 Uiso 1 1 calc R
H51B H -0.1388 0.2583 0.3863 0.049 Uiso 1 1 calc R
H51C H -0.1927 0.3450 0.3932 0.049 Uiso 1 1 calc R
C52 C -0.2465(5) 0.2407(6) 0.3159(4) 0.0436(19) Uani 1 1 d .
H52A H -0.2983 0.2694 0.3498 0.065 Uiso 1 1 calc R
H52B H -0.2357 0.1869 0.3331 0.065 Uiso 1 1 calc R
H52C H -0.2603 0.2333 0.2756 0.065 Uiso 1 1 calc R
C53 C -0.0146(5) 0.1462(4) 0.2683(3) 0.0258(13) Uani 1 1 d .
C54 C 0.0530(5) 0.1767(5) 0.2999(4) 0.0336(16) Uani 1 1 d .
H54A H 0.0214 0.2168 0.3350 0.050 Uiso 1 1 calc R
H54B H 0.1044 0.2027 0.2655 0.050 Uiso 1 1 calc R
H54C H 0.0757 0.1299 0.3191 0.050 Uiso 1 1 calc R
C55 C 0.0366(5) 0.0906(4) 0.2081(3) 0.0293(14) Uani 1 1 d .
H55A H 0.0755 0.0502 0.2203 0.044 Uiso 1 1 calc R
H55B H 0.0746 0.1242 0.1710 0.044 Uiso 1 1 calc R
H55C H -0.0076 0.0618 0.1946 0.044 Uiso 1 1 calc R
C56 C -0.0899(5) 0.0978(4) 0.3188(4) 0.0362(17) Uani 1 1 d .
H56A H -0.1356 0.0843 0.2997 0.054 Uiso 1 1 calc R
H56B H -0.1191 0.1308 0.3592 0.054 Uiso 1 1 calc R
H56C H -0.0637 0.0468 0.3301 0.054 Uiso 1 1 calc R
C57 C -0.0742(4) 0.2257(4) 0.1603(3) 0.0188(11) Uani 1 1 d .
H57A H -0.0774 0.1662 0.1528 0.023 Uiso 1 1 calc R
H57B H -0.1336 0.2520 0.1638 0.023 Uiso 1 1 calc R
C58 C 0.0023(4) 0.2622(4) 0.0987(3) 0.0176(11) Uani 1 1 d .
C59 C -0.0109(5) 0.3559(4) 0.0961(3) 0.0278(14) Uani 1 1 d .
H59A H -0.0039 0.3809 0.1350 0.042 Uiso 1 1 calc R
H59B H -0.0722 0.3693 0.0962 0.042 Uiso 1 1 calc R
H59C H 0.0349 0.3773 0.0553 0.042 Uiso 1 1 calc R
C60 C -0.0046(5) 0.2221(5) 0.0372(3) 0.0315(16) Uani 1 1 d .
H60A H 0.0403 0.2457 -0.0030 0.047 Uiso 1 1 calc R
H60B H -0.0662 0.2321 0.0367 0.047 Uiso 1 1 calc R
H60C H 0.0077 0.1627 0.0382 0.047 Uiso 1 1 calc R
C61 C 0.2245(4) 0.3410(3) 0.0717(3) 0.0166(11) Uani 1 1 d .
C62 C 0.2054(4) 0.3803(4) 0.1322(3) 0.0205(12) Uani 1 1 d .
C63 C 0.2478(4) 0.4508(4) 0.1404(3) 0.0223(12) Uani 1 1 d .
C64 C 0.3107(4) 0.4873(4) 0.0854(3) 0.0230(12) Uani 1 1 d .
C65 C 0.3332(4) 0.4494(3) 0.0237(3) 0.0200(11) Uani 1 1 d .
C66 C 0.2903(4) 0.3789(4) 0.0194(3) 0.0183(11) Uani 1 1 d .
C67 C 0.2423(4) 0.1795(3) 0.0443(3) 0.0188(11) Uani 1 1 d .
C68 C 0.2811(4) 0.1366(4) -0.0157(3) 0.0276(14) Uani 1 1 d .
C69 C 0.3352(5) 0.0668(4) -0.0235(4) 0.0366(18) Uani 1 1 d .
C70 C 0.3505(5) 0.0345(4) 0.0299(5) 0.040(2) Uani 1 1 d .
C71 C 0.3145(5) 0.0738(4) 0.0904(4) 0.0322(16) Uani 1 1 d .
C72 C 0.2613(4) 0.1447(4) 0.0963(3) 0.0215(12) Uani 1 1 d .
C73 C 0.3622(4) 0.2967(4) 0.3014(3) 0.0235(13) Uani 1 1 d .
C74 C 0.3786(6) 0.3849(4) 0.2697(4) 0.043(2) Uani 1 1 d .
H74A H 0.3373 0.4249 0.3008 0.064 Uiso 1 1 calc R
H74B H 0.3665 0.3853 0.2281 0.064 Uiso 1 1 calc R
H74C H 0.4420 0.3994 0.2602 0.064 Uiso 1 1 calc R
C75 C 0.3823(5) 0.2982(5) 0.3652(3) 0.0346(16) Uani 1 1 d .
H75A H 0.3419 0.3393 0.3957 0.052 Uiso 1 1 calc R
H75B H 0.4461 0.3125 0.3547 0.052 Uiso 1 1 calc R
H75C H 0.3719 0.2439 0.3863 0.052 Uiso 1 1 calc R
C76 C 0.2643(5) 0.2718(6) 0.3134(4) 0.045(2) Uani 1 1 d .
H76A H 0.2540 0.2173 0.3342 0.067 Uiso 1 1 calc R
H76B H 0.2554 0.2702 0.2707 0.067 Uiso 1 1 calc R
H76C H 0.2210 0.3121 0.3429 0.067 Uiso 1 1 calc R
C77 C 0.4678(5) 0.1263(4) 0.2643(3) 0.0318(15) Uani 1 1 d .
C78 C 0.5303(6) 0.1325(6) 0.3027(4) 0.050(2) Uani 1 1 d .
H78A H 0.5364 0.0788 0.3220 0.076 Uiso 1 1 calc R
H78B H 0.5046 0.1732 0.3385 0.076 Uiso 1 1 calc R
H78C H 0.5905 0.1497 0.2727 0.076 Uiso 1 1 calc R
C79 C 0.5158(5) 0.0727(4) 0.2018(4) 0.0349(17) Uani 1 1 d .
H79A H 0.5686 0.1013 0.1713 0.052 Uiso 1 1 calc R
H79B H 0.4729 0.0625 0.1795 0.052 Uiso 1 1 calc R
H79C H 0.5363 0.0201 0.2151 0.052 Uiso 1 1 calc R
C80 C 0.3755(6) 0.0870(5) 0.3061(4) 0.053(3) Uani 1 1 d .
H80A H 0.3871 0.0304 0.3178 0.079 Uiso 1 1 calc R
H80B H 0.3359 0.0868 0.2800 0.079 Uiso 1 1 calc R
H80C H 0.3455 0.1191 0.3470 0.079 Uiso 1 1 calc R
C81 C 0.4241(4) 0.2300(4) 0.1622(3) 0.0203(12) Uani 1 1 d .
H81A H 0.4115 0.1729 0.1537 0.024 Uiso 1 1 calc R
H81B H 0.3682 0.2642 0.1686 0.024 Uiso 1 1 calc R
C82 C 0.5027(4) 0.2618(4) 0.1004(3) 0.0189(11) Uani 1 1 d .
C83 C 0.5001(5) 0.3551(4) 0.0956(4) 0.0325(15) Uani 1 1 d .
H83A H 0.5073 0.3788 0.1348 0.049 Uiso 1 1 calc R
H83B H 0.4413 0.3740 0.0934 0.049 Uiso 1 1 calc R
H83C H 0.5498 0.3726 0.0553 0.049 Uiso 1 1 calc R
C84 C 0.4902(5) 0.2246(5) 0.0391(3) 0.0290(14) Uani 1 1 d .
H84A H 0.5356 0.2467 -0.0016 0.044 Uiso 1 1 calc R
H84B H 0.4287 0.2387 0.0401 0.044 Uiso 1 1 calc R
H84C H 0.4984 0.1646 0.0398 0.044 Uiso 1 1 calc R
C85 C 0.7234(4) 0.3339(4) 0.0677(3) 0.0178(11) Uani 1 1 d .
C86 C 0.7047(4) 0.3774(4) 0.1260(3) 0.0185(11) Uani 1 1 d .
C87 C 0.7430(4) 0.4514(4) 0.1302(3) 0.0212(12) Uani 1 1 d .
C88 C 0.8077(4) 0.4839(4) 0.0740(4) 0.0253(13) Uani 1 1 d .
C89 C 0.8320(5) 0.4425(4) 0.0151(3) 0.0292(14) Uani 1 1 d .
C90 C 0.7915(4) 0.3692(4) 0.0127(3) 0.0227(12) Uani 1 1 d .
C91 C 0.7418(4) 0.1698(3) 0.0497(3) 0.0172(11) Uani 1 1 d .
C92 C 0.7878(4) 0.1251(4) -0.0079(3) 0.0259(13) Uani 1 1 d .
C93 C 0.8426(5) 0.0553(4) -0.0099(4) 0.0306(15) Uani 1 1 d .
C94 C 0.8538(4) 0.0278(4) 0.0474(4) 0.0301(15) Uani 1 1 d .
C95 C 0.8096(4) 0.0701(4) 0.1064(3) 0.0224(12) Uani 1 1 d .
C96 C 0.7577(4) 0.1400(4) 0.1055(3) 0.0201(11) Uani 1 1 d .

loop_
_atom_site_aniso_label
_atom_site_aniso_U_11
_atom_site_aniso_U_22
_atom_site_aniso_U_33
_atom_site_aniso_U_23
_atom_site_aniso_U_13
_atom_site_aniso_U_12
P1 0.0188(7) 0.0189(7) 0.0132(6) 0.0035(5) -0.0081(5) -0.0047(5)
P2 0.0191(7) 0.0154(7) 0.0139(6) -0.0019(5) -0.0058(6) -0.0006(5)
P3 0.0166(7) 0.0168(7) 0.0131(6) 0.0021(5) -0.0030(5) -0.0019(5)
P4 0.0162(7) 0.0163(7) 0.0192(7) 0.0023(5) -0.0074(6) -0.0022(5)
O1 0.0139(19) 0.022(2) 0.0155(19) -0.0011(15) -0.0046(15) -0.0010(15)
O2 0.0152(19) 0.023(2) 0.0158(19) -0.0048(15) -0.0086(16) 0.0049(16)
O3 0.0140(18) 0.0156(18) 0.0157(18) 0.0048(14) -0.0064(15) -0.0040(14)
O4 0.0146(19) 0.023(2) 0.0166(19) 0.0018(15) -0.0050(16) 0.0021(15)
B1 0.016(3) 0.019(3) 0.012(3) 0.005(2) -0.004(2) -0.004(2)
B2 0.017(3) 0.024(3) 0.015(3) -0.007(2) -0.008(2) 0.006(2)
B3 0.020(3) 0.019(3) 0.014(3) -0.001(2) -0.006(2) -0.004(2)
B4 0.017(3) 0.019(3) 0.016(3) 0.005(2) -0.007(2) -0.001(2)
F1 0.043(2) 0.038(2) 0.0213(19) 0.0098(16) -0.0119(18) -0.0078(19)
F2 0.070(3) 0.034(2) 0.050(3) 0.022(2) -0.038(3) -0.012(2)
F3 0.054(3) 0.024(2) 0.071(3) -0.004(2) -0.036(3) 0.013(2)
F4 0.035(2) 0.031(2) 0.040(2) -0.0085(18) -0.0120(19) 0.0090(17)
F5 0.0232(18) 0.0223(18) 0.0236(18) 0.0031(14) -0.0062(15) -0.0002(14)
F6 0.034(2) 0.033(2) 0.0135(16) 0.0062(14) -0.0112(15) -0.0140(16)
F7 0.033(2) 0.0260(19) 0.0248(19) 0.0119(15) -0.0111(16) -0.0091(16)
F8 0.041(2) 0.0178(18) 0.045(2) -0.0031(17) -0.012(2) -0.0110(17)
F9 0.056(3) 0.040(2) 0.027(2) -0.0085(18) -0.017(2) -0.017(2)
F10 0.039(2) 0.039(2) 0.0133(17) 0.0031(15) -0.0092(16) -0.0122(18)
F11 0.033(2) 0.039(2) 0.0222(19) 0.0024(16) -0.0114(16) -0.0115(17)
F12 0.035(2) 0.036(2) 0.056(3) 0.022(2) -0.020(2) -0.0113(19)
F13 0.052(3) 0.022(2) 0.084(4) -0.004(2) -0.039(3) -0.0072(19)
F14 0.059(3) 0.044(3) 0.056(3) -0.028(2) -0.035(3) 0.001(2)
F15 0.048(3) 0.046(3) 0.024(2) -0.0053(18) -0.0208(19) -0.007(2)
F16 0.029(2) 0.043(2) 0.0146(17) 0.0049(16) -0.0014(15) -0.0059(17)
F17 0.063(3) 0.033(2) 0.037(2) 0.0230(18) -0.031(2) -0.018(2)
F18 0.047(3) 0.0162(18) 0.070(3) 0.0044(19) -0.036(2) 0.0049(17)
F19 0.0198(18) 0.0237(19) 0.041(2) -0.0113(16) -0.0047(17) 0.0058(15)
F20 0.0178(17) 0.0314(19) 0.0162(16) 0.0000(14) -0.0022(13) -0.0005(14)
F21 0.0239(19) 0.034(2) 0.0185(17) -0.0048(15) -0.0036(15) -0.0044(15)
F22 0.042(2) 0.033(2) 0.028(2) -0.0105(16) -0.0166(18) -0.0030(18)
F23 0.049(3) 0.0192(19) 0.045(2) -0.0045(17) -0.023(2) -0.0127(17)
F24 0.042(2) 0.035(2) 0.027(2) 0.0067(17) -0.0056(18) -0.0228(19)
F25 0.030(2) 0.033(2) 0.0138(16) -0.0051(14) 0.0032(15) -0.0132(16)
F26 0.054(3) 0.039(2) 0.0187(19) -0.0115(17) 0.0019(19) -0.013(2)
F27 0.037(3) 0.039(3) 0.066(3) -0.030(2) 0.008(2) -0.004(2)
F28 0.040(3) 0.021(2) 0.140(6) -0.015(3) -0.032(3) 0.010(2)
F29 0.052(3) 0.026(2) 0.085(4) 0.011(2) -0.048(3) -0.001(2)
F30 0.0276(19) 0.0252(19) 0.0289(19) 0.0025(15) -0.0154(16) -0.0011(15)
F31 0.030(2) 0.039(2) 0.0157(17) -0.0039(15) 0.0023(15) -0.0147(17)
F32 0.037(2) 0.026(2) 0.037(2) -0.0151(17) -0.0087(18) 0.0024(17)
F33 0.046(3) 0.027(2) 0.047(3) 0.0052(18) -0.020(2) -0.0179(19)
F34 0.042(3) 0.039(2) 0.035(2) 0.0135(19) -0.004(2) -0.023(2)
F35 0.048(3) 0.034(2) 0.0190(18) 0.0006(16) -0.0027(18) -0.0156(19)
F36 0.045(2) 0.040(2) 0.0150(18) -0.0023(16) -0.0054(17) -0.0098(19)
F37 0.034(2) 0.033(2) 0.045(3) -0.024(2) 0.008(2) 0.0026(18)
F38 0.027(2) 0.021(2) 0.089(4) -0.009(2) -0.012(2) 0.0101(17)
F39 0.041(2) 0.027(2) 0.054(3) 0.0097(19) -0.031(2) -0.0008(18)
F40 0.0271(19) 0.0282(19) 0.0140(16) -0.0027(14) -0.0086(14) -0.0011(15)
C1 0.043(4) 0.026(3) 0.024(3) 0.004(2) -0.021(3) 0.006(3)
C2 0.057(5) 0.036(4) 0.026(3) 0.016(3) -0.022(3) -0.012(3)
C3 0.038(4) 0.073(6) 0.029(4) 0.000(4) -0.021(3) 0.011(4)
C4 0.062(6) 0.028(4) 0.048(5) 0.007(3) -0.022(4) 0.006(4)
C5 0.045(4) 0.025(3) 0.020(3) -0.002(2) -0.012(3) 0.014(3)
C6 0.053(5) 0.024(3) 0.026(3) 0.000(3) -0.019(3) 0.008(3)
C7 0.049(5) 0.054(5) 0.027(4) 0.003(3) -0.005(3) 0.025(4)
C8 0.095(7) 0.029(4) 0.034(4) -0.008(3) -0.037(5) 0.005(4)
C9 0.018(3) 0.027(3) 0.018(3) -0.003(2) -0.005(2) -0.003(2)
C10 0.019(3) 0.021(3) 0.018(3) -0.003(2) -0.009(2) -0.001(2)
C11 0.021(3) 0.053(5) 0.023(3) -0.002(3) -0.006(3) -0.014(3)
C12 0.031(3) 0.023(3) 0.036(4) -0.010(3) -0.016(3) 0.007(3)
C13 0.020(3) 0.018(3) 0.028(3) 0.005(2) -0.016(2) -0.006(2)
C14 0.023(3) 0.032(3) 0.027(3) 0.005(3) -0.010(3) -0.008(3)
C15 0.042(4) 0.022(3) 0.039(4) 0.018(3) -0.028(3) -0.013(3)
C16 0.043(4) 0.016(3) 0.053(4) -0.004(3) -0.037(4) 0.002(3)
C17 0.026(3) 0.018(3) 0.038(4) -0.001(3) -0.015(3) -0.002(2)
C18 0.029(3) 0.018(3) 0.022(3) 0.007(2) -0.015(3) -0.007(2)
C19 0.017(3) 0.018(3) 0.015(3) 0.000(2) -0.007(2) 0.004(2)
C20 0.017(3) 0.022(3) 0.009(2) -0.004(2) -0.003(2) 0.000(2)
C21 0.022(3) 0.015(3) 0.020(3) 0.004(2) -0.006(2) 0.002(2)
C22 0.020(3) 0.017(3) 0.024(3) -0.005(2) -0.006(2) 0.001(2)
C23 0.024(3) 0.020(3) 0.026(3) -0.005(2) -0.011(3) -0.001(2)
C24 0.019(3) 0.027(3) 0.014(3) 0.000(2) -0.006(2) -0.002(2)
C25 0.034(3) 0.023(3) 0.017(3) 0.002(2) -0.009(3) 0.002(3)
C26 0.057(5) 0.027(3) 0.024(3) 0.005(3) -0.009(3) 0.015(3)
C27 0.045(4) 0.037(4) 0.016(3) 0.004(3) -0.002(3) -0.006(3)
C28 0.034(4) 0.057(5) 0.026(3) 0.001(3) -0.018(3) 0.007(3)
C29 0.031(3) 0.025(3) 0.015(3) -0.005(2) -0.008(2) 0.011(3)
C30 0.034(3) 0.021(3) 0.023(3) -0.004(2) -0.014(3) 0.010(3)
C31 0.025(3) 0.046(4) 0.022(3) -0.002(3) 0.000(3) 0.010(3)
C32 0.061(5) 0.026(3) 0.029(4) -0.010(3) -0.021(4) 0.012(3)
C33 0.015(3) 0.019(3) 0.016(3) 0.004(2) -0.007(2) -0.002(2)
C34 0.011(2) 0.021(3) 0.009(2) 0.0002(19) -0.0014(19) 0.002(2)
C35 0.031(3) 0.024(3) 0.025(3) -0.007(2) -0.014(3) 0.010(3)
C36 0.020(3) 0.044(4) 0.013(3) 0.003(2) -0.004(2) -0.007(3)
C37 0.016(3) 0.017(3) 0.025(3) -0.006(2) -0.010(2) 0.003(2)
C38 0.023(3) 0.022(3) 0.032(3) 0.002(2) -0.017(3) 0.003(2)
C39 0.020(3) 0.025(3) 0.045(4) 0.009(3) -0.017(3) 0.000(2)
C40 0.028(3) 0.013(3) 0.066(5) -0.003(3) -0.026(4) 0.001(2)
C41 0.037(4) 0.030(3) 0.041(4) -0.021(3) -0.024(3) 0.008(3)
C42 0.028(3) 0.023(3) 0.024(3) -0.006(2) -0.012(3) 0.007(2)
C43 0.015(3) 0.019(3) 0.014(2) 0.002(2) -0.006(2) -0.002(2)
C44 0.021(3) 0.022(3) 0.014(3) 0.003(2) -0.008(2) -0.007(2)
C45 0.038(4) 0.026(3) 0.025(3) 0.014(3) -0.020(3) -0.016(3)
C46 0.040(4) 0.015(3) 0.049(4) 0.005(3) -0.032(3) -0.005(3)
C47 0.014(3) 0.021(3) 0.035(3) -0.005(2) -0.009(2) 0.000(2)
C48 0.010(2) 0.022(3) 0.019(3) 0.000(2) -0.005(2) -0.002(2)
C49 0.029(3) 0.033(3) 0.018(3) -0.002(2) -0.008(3) 0.008(3)
C50 0.048(5) 0.036(4) 0.028(4) -0.008(3) -0.006(3) 0.014(3)
C51 0.037(4) 0.037(4) 0.017(3) -0.005(3) -0.001(3) -0.004(3)
C52 0.026(4) 0.058(5) 0.040(4) -0.010(4) -0.003(3) 0.006(3)
C53 0.031(3) 0.025(3) 0.016(3) 0.006(2) -0.002(2) 0.006(3)
C54 0.039(4) 0.038(4) 0.026(3) 0.001(3) -0.016(3) 0.011(3)
C55 0.035(4) 0.022(3) 0.023(3) 0.005(2) -0.001(3) 0.004(3)
C56 0.038(4) 0.027(3) 0.031(4) 0.009(3) 0.003(3) -0.001(3)
C57 0.015(3) 0.026(3) 0.012(2) 0.000(2) -0.001(2) -0.004(2)
C58 0.014(3) 0.025(3) 0.013(2) 0.002(2) -0.003(2) -0.003(2)
C59 0.027(3) 0.023(3) 0.028(3) 0.008(3) -0.005(3) 0.005(3)
C60 0.025(3) 0.058(5) 0.012(3) -0.006(3) -0.007(2) -0.009(3)
C61 0.017(3) 0.013(2) 0.018(3) -0.001(2) -0.006(2) 0.002(2)
C62 0.019(3) 0.022(3) 0.018(3) -0.006(2) -0.004(2) 0.001(2)
C63 0.021(3) 0.025(3) 0.026(3) -0.008(2) -0.014(2) 0.003(2)
C64 0.027(3) 0.016(3) 0.032(3) -0.004(2) -0.017(3) -0.001(2)
C65 0.024(3) 0.015(3) 0.023(3) 0.006(2) -0.010(2) -0.004(2)
C66 0.023(3) 0.018(3) 0.014(3) -0.004(2) -0.006(2) 0.000(2)
C67 0.015(3) 0.015(3) 0.022(3) -0.003(2) -0.002(2) -0.007(2)
C68 0.023(3) 0.024(3) 0.030(3) -0.009(3) -0.001(3) -0.009(2)
C69 0.022(3) 0.026(3) 0.049(5) -0.017(3) 0.003(3) -0.002(3)
C70 0.019(3) 0.016(3) 0.079(6) -0.012(3) -0.011(4) 0.002(2)
C71 0.029(3) 0.020(3) 0.056(5) 0.006(3) -0.025(3) -0.005(3)
C72 0.013(3) 0.017(3) 0.036(3) -0.006(2) -0.011(2) 0.000(2)
C73 0.025(3) 0.020(3) 0.023(3) -0.011(2) -0.006(2) 0.011(2)
C74 0.063(5) 0.019(3) 0.037(4) -0.006(3) -0.006(4) 0.014(3)
C75 0.034(4) 0.046(4) 0.021(3) -0.012(3) -0.005(3) -0.007(3)
C76 0.021(3) 0.073(6) 0.036(4) -0.024(4) -0.006(3) 0.021(4)
C77 0.034(4) 0.020(3) 0.028(3) 0.007(3) 0.003(3) 0.008(3)
C78 0.056(5) 0.063(6) 0.021(3) 0.003(3) -0.004(3) 0.035(4)
C79 0.038(4) 0.016(3) 0.033(4) 0.005(3) 0.008(3) 0.008(3)
C80 0.049(5) 0.023(4) 0.049(5) 0.001(3) 0.026(4) -0.004(3)
C81 0.018(3) 0.023(3) 0.025(3) -0.005(2) -0.013(2) 0.002(2)
C82 0.021(3) 0.019(3) 0.021(3) 0.001(2) -0.013(2) 0.002(2)
C83 0.032(4) 0.024(3) 0.049(4) 0.009(3) -0.024(3) 0.001(3)
C84 0.025(3) 0.041(4) 0.025(3) 0.005(3) -0.013(3) -0.012(3)
C85 0.016(3) 0.020(3) 0.018(3) 0.004(2) -0.008(2) -0.001(2)
C86 0.011(2) 0.020(3) 0.024(3) 0.007(2) -0.006(2) -0.001(2)
C87 0.023(3) 0.016(3) 0.025(3) -0.004(2) -0.010(2) 0.004(2)
C88 0.025(3) 0.014(3) 0.040(4) 0.007(2) -0.016(3) -0.006(2)
C89 0.023(3) 0.032(3) 0.028(3) 0.013(3) -0.003(3) -0.008(3)
C90 0.020(3) 0.025(3) 0.022(3) 0.005(2) -0.006(2) -0.002(2)
C91 0.013(3) 0.018(3) 0.018(3) 0.001(2) -0.003(2) -0.005(2)
C92 0.024(3) 0.029(3) 0.020(3) 0.000(2) -0.002(2) -0.009(3)
C93 0.024(3) 0.020(3) 0.036(4) -0.014(3) 0.004(3) -0.007(2)
C94 0.019(3) 0.016(3) 0.052(4) -0.006(3) -0.009(3) 0.002(2)
C95 0.016(3) 0.019(3) 0.034(3) 0.006(2) -0.011(2) -0.002(2)
C96 0.020(3) 0.021(3) 0.018(3) -0.001(2) -0.005(2) -0.005(2)

loop_
_atom_type_symbol
_atom_type_description
_atom_type_scat_dispersion_real
_atom_type_scat_dispersion_imag
_atom_type_scat_source
C C 0.0033 0.0016 'International Tables Vol C Tables 4.2.6.8 and 6.1.1.4'
H H 0.0000 0.0000 'International Tables Vol C Tables 4.2.6.8 and 6.1.1.4'
B B 0.0013 0.0007 'International Tables Vol C Tables 4.2.6.8 and 6.1.1.4'
O O 0.0106 0.0060 'International Tables Vol C Tables 4.2.6.8 and 6.1.1.4'
F F 0.0171 0.0103 'International Tables Vol C Tables 4.2.6.8 and 6.1.1.4'
P P 0.1023 0.0942 'International Tables Vol C Tables 4.2.6.8 and 6.1.1.4'

loop_
_geom_angle_atom_site_label_1
_geom_angle_atom_site_label_2
_geom_angle_atom_site_label_3
_geom_angle
C9 P1 C1 110.8(3)
C9 P1 C5 111.6(3)
C1 P1 C5 116.4(3)
C9 P1 H1 105.7
C1 P1 H1 105.7
C5 P1 H1 105.7
C33 P2 C29 113.6(3)
C33 P2 C25 110.1(3)
C29 P2 C25 116.6(3)
C33 P2 H2 105.1
C29 P2 H2 105.1
C25 P2 H2 105.1
C57 P3 C53 114.3(3)
C57 P3 C49 110.0(3)
C53 P3 C49 116.3(3)
C57 P3 H3 105.0
C53 P3 H3 105.0
C49 P3 H3 105.0
C81 P4 C73 110.6(3)
C81 P4 C77 110.9(3)
C73 P4 C77 116.7(3)
C81 P4 H4 105.9
C73 P4 H4 105.9
C77 P4 H4 105.9
C10 O1 B1 119.5(4)
C34 O2 B2 120.0(4)
C58 O3 B3 118.5(4)
C82 O4 B4 120.6(4)
O1 B1 C13 107.3(5)
O1 B1 C19 113.3(4)
C13 B1 C19 109.1(4)
O1 B1 H1A 109.0
C13 B1 H1A 109.0
C19 B1 H1A 109.0
O2 B2 C43 106.4(4)
O2 B2 C37 115.4(5)
C43 B2 C37 108.5(5)
O2 B2 H2A 108.8
C43 B2 H2A 108.8
C37 B2 H2A 108.8
O3 B3 C67 107.3(5)
O3 B3 C61 113.5(5)
C67 B3 C61 107.2(5)
O3 B3 H3A 109.6
C67 B3 H3A 109.6
C61 B3 H3A 109.6
O4 B4 C91 106.6(4)
O4 B4 C85 115.2(5)
C91 B4 C85 110.1(5)
O4 B4 H4A 108.3
C91 B4 H4A 108.3
C85 B4 H4A 108.3
C3 C1 C2 110.9(6)
C3 C1 C4 110.7(7)
C2 C1 C4 107.5(6)
C3 C1 P1 111.9(5)
C2 C1 P1 111.3(5)
C4 C1 P1 104.3(5)
C1 C2 H2B 109.5
C1 C2 H2C 109.5
H2B C2 H2C 109.5
C1 C2 H2D 109.5
H2B C2 H2D 109.5
H2C C2 H2D 109.5
C1 C3 H3B 109.5
C1 C3 H3C 109.5
H3B C3 H3C 109.5
C1 C3 H3D 109.5
H3B C3 H3D 109.5
H3C C3 H3D 109.5
C1 C4 H4B 109.5
C1 C4 H4C 109.5
H4B C4 H4C 109.5
C1 C4 H4D 109.5
H4B C4 H4D 109.5
H4C C4 H4D 109.5
C7 C5 C8 110.1(7)
C7 C5 C6 109.4(6)
C8 C5 C6 108.6(6)
C7 C5 P1 108.8(6)
C8 C5 P1 110.9(5)
C6 C5 P1 109.0(4)
C5 C6 H6A 109.5
C5 C6 H6B 109.5
H6A C6 H6B 109.5
C5 C6 H6C 109.5
H6A C6 H6C 109.5
H6B C6 H6C 109.5
C5 C7 H7A 109.5
C5 C7 H7B 109.5
H7A C7 H7B 109.5
C5 C7 H7C 109.5
H7A C7 H7C 109.5
H7B C7 H7C 109.5
C5 C8 H8A 109.5
C5 C8 H8B 109.5
H8A C8 H8B 109.5
C5 C8 H8C 109.5
H8A C8 H8C 109.5
H8B C8 H8C 109.5
C10 C9 P1 114.9(4)
C10 C9 H9A 108.5
P1 C9 H9A 108.5
C10 C9 H9B 108.5
P1 C9 H9B 108.5
H9A C9 H9B 107.5
O1 C10 C11 112.2(5)
O1 C10 C12 110.6(5)
C11 C10 C12 110.7(6)
O1 C10 C9 105.3(4)
C11 C10 C9 107.6(5)
C12 C10 C9 110.3(5)
C10 C11 H11A 109.5
C10 C11 H11B 109.5
H11A C11 H11B 109.5
C10 C11 H11C 109.5
H11A C11 H11C 109.5
H11B C11 H11C 109.5
C10 C12 H12A 109.5
C10 C12 H12B 109.5
H12A C12 H12B 109.5
C10 C12 H12C 109.5
H12A C12 H12C 109.5
H12B C12 H12C 109.5
C14 C13 C18 114.9(6)
C14 C13 B1 124.9(6)
C18 C13 B1 120.2(5)
F1 C14 C13 120.5(6)
F1 C14 C15 116.9(6)
C13 C14 C15 122.6(6)
C16 C15 F2 120.0(6)
C16 C15 C14 120.2(6)
F2 C15 C14 119.7(7)
C15 C16 C17 120.7(6)
C15 C16 F3 121.7(7)
C17 C16 F3 117.5(7)
F4 C17 C16 122.5(6)
F4 C17 C18 119.9(6)
C16 C17 C18 117.6(6)
F5 C18 C13 119.9(5)
F5 C18 C17 116.2(6)
C13 C18 C17 123.9(6)
C20 C19 C24 112.3(5)
C20 C19 B1 129.5(5)
C24 C19 B1 118.0(5)
F6 C20 C21 114.6(5)
F6 C20 C19 120.0(5)
C21 C20 C19 125.4(5)
F7 C21 C20 121.5(5)
F7 C21 C22 118.9(5)
C20 C21 C22 119.7(5)
F8 C22 C23 121.0(5)
F8 C22 C21 120.8(5)
C23 C22 C21 118.2(5)
F9 C23 C22 119.5(6)
F9 C23 C24 121.2(6)
C22 C23 C24 119.3(6)
F10 C24 C23 115.7(5)
F10 C24 C19 119.3(5)
C23 C24 C19 125.1(6)
C27 C25 C28 110.8(6)
C27 C25 C26 108.9(6)
C28 C25 C26 109.2(6)
C27 C25 P2 109.7(5)
C28 C25 P2 112.2(5)
C26 C25 P2 105.9(4)
C25 C26 H26A 109.5
C25 C26 H26B 109.5
H26A C26 H26B 109.5
C25 C26 H26C 109.5
H26A C26 H26C 109.5
H26B C26 H26C 109.5
C25 C27 H27A 109.5
C25 C27 H27B 109.5
H27A C27 H27B 109.5
C25 C27 H27C 109.5
H27A C27 H27C 109.5
H27B C27 H27C 109.5
C25 C28 H28A 109.5
C25 C28 H28B 109.5
H28A C28 H28B 109.5
C25 C28 H28C 109.5
H28A C28 H28C 109.5
H28B C28 H28C 109.5
C32 C29 C30 109.1(6)
C32 C29 C31 110.8(6)
C30 C29 C31 109.8(5)
C32 C29 P2 112.9(5)
C30 C29 P2 109.1(4)
C31 C29 P2 105.0(5)
C29 C30 H30A 109.5
C29 C30 H30B 109.5
H30A C30 H30B 109.5
C29 C30 H30C 109.5
H30A C30 H30C 109.5
H30B C30 H30C 109.5
C29 C31 H31A 109.5
C29 C31 H31B 109.5
H31A C31 H31B 109.5
C29 C31 H31C 109.5
H31A C31 H31C 109.5
H31B C31 H31C 109.5
C29 C32 H32A 109.5
C29 C32 H32B 109.5
H32A C32 H32B 109.5
C29 C32 H32C 109.5
H32A C32 H32C 109.5
H32B C32 H32C 109.5
C34 C33 P2 113.6(4)
C34 C33 H33A 108.8
P2 C33 H33A 108.8
C34 C33 H33B 108.8
P2 C33 H33B 108.8
H33A C33 H33B 107.7
O2 C34 C35 110.5(5)
O2 C34 C33 106.3(4)
C35 C34 C33 111.6(5)
O2 C34 C36 112.8(5)
C35 C34 C36 109.5(5)
C33 C34 C36 106.1(5)
C34 C35 H35A 109.5
C34 C35 H35B 109.5
H35A C35 H35B 109.5
C34 C35 H35C 109.5
H35A C35 H35C 109.5
H35B C35 H35C 109.5
C34 C36 H36A 109.5
C34 C36 H36B 109.5
H36A C36 H36B 109.5
C34 C36 H36C 109.5
H36A C36 H36C 109.5
H36B C36 H36C 109.5
C42 C37 C38 113.6(6)
C42 C37 B2 118.0(5)
C38 C37 B2 128.4(5)
F11 C38 C39 115.2(6)
F11 C38 C37 121.6(5)
C39 C38 C37 123.1(6)
F12 C39 C40 119.7(6)
F12 C39 C38 120.1(6)
C40 C39 C38 120.2(7)
F13 C40 C39 121.2(7)
F13 C40 C41 119.6(7)
C39 C40 C41 119.2(6)
F14 C41 C40 120.8(7)
F14 C41 C42 119.9(7)
C40 C41 C42 119.3(6)
F15 C42 C37 119.5(6)
F15 C42 C41 116.0(6)
C37 C42 C41 124.5(6)
C48 C43 C44 112.0(5)
C48 C43 B2 123.4(5)
C44 C43 B2 124.7(5)
F16 C44 C45 115.7(5)
F16 C44 C43 119.7(5)
C45 C44 C43 124.5(6)
F17 C45 C44 121.1(6)
F17 C45 C46 119.2(6)
C44 C45 C46 119.7(6)
F18 C46 C47 120.8(7)
F18 C46 C45 120.9(6)
C47 C46 C45 118.1(6)
F19 C47 C48 121.6(6)
F19 C47 C46 118.6(6)
C48 C47 C46 119.6(6)
C47 C48 F20 116.0(5)
C47 C48 C43 125.9(6)
F20 C48 C43 118.1(5)
C50 C49 C52 109.4(6)
C50 C49 C51 108.9(6)
C52 C49 C51 110.2(6)
C50 C49 P3 106.9(5)
C52 C49 P3 112.1(5)
C51 C49 P3 109.2(5)
C49 C50 H50A 109.5
C49 C50 H50B 109.5
H50A C50 H50B 109.5
C49 C50 H50C 109.5
H50A C50 H50C 109.5
H50B C50 H50C 109.5
C49 C51 H51A 109.5
C49 C51 H51B 109.5
H51A C51 H51B 109.5
C49 C51 H51C 109.5
H51A C51 H51C 109.5
H51B C51 H51C 109.5
C49 C52 H52A 109.5
C49 C52 H52B 109.5
H52A C52 H52B 109.5
C49 C52 H52C 109.5
H52A C52 H52C 109.5
H52B C52 H52C 109.5
C56 C53 C55 108.9(6)
C56 C53 C54 110.6(6)
C55 C53 C54 109.9(6)
C56 C53 P3 112.9(5)
C55 C53 P3 108.6(4)
C54 C53 P3 106.0(5)
C53 C54 H54A 109.5
C53 C54 H54B 109.5
H54A C54 H54B 109.5
C53 C54 H54C 109.5
H54A C54 H54C 109.5
H54B C54 H54C 109.5
C53 C55 H55A 109.5
C53 C55 H55B 109.5
H55A C55 H55B 109.5
C53 C55 H55C 109.5
H55A C55 H55C 109.5
H55B C55 H55C 109.5
C53 C56 H56A 109.5
C53 C56 H56B 109.5
H56A C56 H56B 109.5
C53 C56 H56C 109.5
H56A C56 H56C 109.5
H56B C56 H56C 109.5
C58 C57 P3 114.5(4)
C58 C57 H57A 108.6
P3 C57 H57A 108.6
C58 C57 H57B 108.6
P3 C57 H57B 108.6
H57A C57 H57B 107.6
O3 C58 C60 113.1(5)
O3 C58 C59 110.6(5)
C60 C58 C59 110.5(5)
O3 C58 C57 105.2(4)
C60 C58 C57 106.8(5)
C59 C58 C57 110.5(5)
C58 C59 H59A 109.5
C58 C59 H59B 109.5
H59A C59 H59B 109.5
C58 C59 H59C 109.5
H59A C59 H59C 109.5
H59B C59 H59C 109.5
C58 C60 H60A 109.5
C58 C60 H60B 109.5
H60A C60 H60B 109.5
C58 C60 H60C 109.5
H60A C60 H60C 109.5
H60B C60 H60C 109.5
C66 C61 C62 113.3(5)
C66 C61 B3 117.8(5)
C62 C61 B3 128.8(5)
F21 C62 C61 121.0(5)
F21 C62 C63 114.8(5)
C61 C62 C63 124.2(6)
F22 C63 C64 119.6(5)
F22 C63 C62 121.0(6)
C64 C63 C62 119.5(6)
F23 C64 C63 120.6(6)
F23 C64 C65 120.9(6)
C63 C64 C65 118.4(5)
F24 C65 C66 122.0(5)
F24 C65 C64 118.9(5)
C66 C65 C64 119.1(6)
F25 C66 C65 114.3(5)
F25 C66 C61 120.2(5)
C65 C66 C61 125.5(5)
C72 C67 C68 114.2(6)
C72 C67 B3 122.3(5)
C68 C67 B3 123.4(6)
F26 C68 C69 115.7(6)
F26 C68 C67 120.4(6)
C69 C68 C67 123.9(7)
F27 C69 C70 120.4(7)
F27 C69 C68 120.2(8)
C70 C69 C68 119.3(7)
F28 C70 C69 121.9(8)
F28 C70 C71 118.3(8)
C69 C70 C71 119.8(6)
F29 C71 C70 120.6(6)
F29 C71 C72 120.0(7)
C70 C71 C72 119.4(7)
F30 C72 C67 119.7(5)
F30 C72 C71 116.8(6)
C67 C72 C71 123.5(6)
C75 C73 C76 112.6(6)
C75 C73 C74 107.9(6)
C76 C73 C74 109.7(6)
C75 C73 P4 110.6(5)
C76 C73 P4 112.2(5)
C74 C73 P4 103.2(4)
C73 C74 H74A 109.5
C73 C74 H74B 109.5
H74A C74 H74B 109.5
C73 C74 H74C 109.5
H74A C74 H74C 109.5
H74B C74 H74C 109.5
C73 C75 H75A 109.5
C73 C75 H75B 109.5
H75A C75 H75B 109.5
C73 C75 H75C 109.5
H75A C75 H75C 109.5
H75B C75 H75C 109.5
C73 C76 H76A 109.5
C73 C76 H76B 109.5
H76A C76 H76B 109.5
C73 C76 H76C 109.5
H76A C76 H76C 109.5
H76B C76 H76C 109.5
C78 C77 C79 108.9(6)
C78 C77 C80 112.3(7)
C79 C77 C80 108.5(6)
C78 C77 P4 107.1(6)
C79 C77 P4 109.5(5)
C80 C77 P4 110.5(5)
C77 C78 H78A 109.5
C77 C78 H78B 109.5
H78A C78 H78B 109.5
C77 C78 H78C 109.5
H78A C78 H78C 109.5
H78B C78 H78C 109.5
C77 C79 H79A 109.5
C77 C79 H79B 109.5
H79A C79 H79B 109.5
C77 C79 H79C 109.5
H79A C79 H79C 109.5
H79B C79 H79C 109.5
C77 C80 H80A 109.5
C77 C80 H80B 109.5
H80A C80 H80B 109.5
C77 C80 H80C 109.5
H80A C80 H80C 109.5
H80B C80 H80C 109.5
C82 C81 P4 113.9(4)
C82 C81 H81A 108.8
P4 C81 H81A 108.8
C82 C81 H81B 108.8
P4 C81 H81B 108.8
H81A C81 H81B 107.7
O4 C82 C83 110.9(5)
O4 C82 C84 111.5(5)
C83 C82 C84 109.5(5)
O4 C82 C81 106.3(4)
C83 C82 C81 112.0(5)
C84 C82 C81 106.5(5)
C82 C83 H83A 109.5
C82 C83 H83B 109.5
H83A C83 H83B 109.5
C82 C83 H83C 109.5
H83A C83 H83C 109.5
H83B C83 H83C 109.5
C82 C84 H84A 109.5
C82 C84 H84B 109.5
H84A C84 H84B 109.5
C82 C84 H84C 109.5
H84A C84 H84C 109.5
H84B C84 H84C 109.5
C86 C85 C90 113.2(5)
C86 C85 B4 129.1(5)
C90 C85 B4 117.8(5)
F31 C86 C85 121.1(5)
F31 C86 C87 114.5(5)
C85 C86 C87 124.3(5)
F32 C87 C88 119.3(6)
F32 C87 C86 121.1(6)
C88 C87 C86 119.6(6)
F33 C88 C89 120.3(6)
F33 C88 C87 120.6(6)
C89 C88 C87 119.1(6)
F34 C89 C88 120.2(6)
F34 C89 C90 120.1(6)
C88 C89 C90 119.7(6)
F35 C90 C89 117.1(5)
F35 C90 C85 118.9(5)
C89 C90 C85 124.0(6)
C92 C91 C96 113.7(6)
C92 C91 B4 125.1(5)
C96 C91 B4 121.2(5)
F36 C92 C91 120.6(6)
F36 C92 C93 115.8(6)
C91 C92 C93 123.6(6)
F37 C93 C94 119.5(6)
F37 C93 C92 120.7(7)
C94 C93 C92 119.8(6)
F38 C94 C93 120.2(7)
F38 C94 C95 120.7(7)
C93 C94 C95 119.1(6)
F39 C95 C96 120.8(6)
F39 C95 C94 120.3(6)
C96 C95 C94 118.9(6)
F40 C96 C95 116.2(5)
F40 C96 C91 119.0(5)
C95 C96 C91 124.8(6)

loop_
_geom_bond_atom_site_label_1
_geom_bond_atom_site_label_2
_geom_bond_distance
P1 C9 1.802(6)
P1 C1 1.838(6)
P1 C5 1.850(7)
P1 H1 1.0000
P2 C33 1.820(6)
P2 C29 1.845(6)
P2 C25 1.856(6)
P2 H2 1.0000
P3 C57 1.805(6)
P3 C53 1.845(6)
P3 C49 1.858(7)
P3 H3 1.0000
P4 C81 1.811(6)
P4 C73 1.837(6)
P4 C77 1.848(7)
P4 H4 1.0000
O1 C10 1.422(7)
O1 B1 1.481(7)
O2 C34 1.414(6)
O2 B2 1.482(7)
O3 C58 1.421(7)
O3 B3 1.480(7)
O4 C82 1.416(7)
O4 B4 1.490(7)
B1 C13 1.657(9)
B1 C19 1.674(8)
B1 H1A 1.0000
B2 C43 1.644(8)
B2 C37 1.647(9)
B2 H2A 1.0000
B3 C67 1.654(9)
B3 C61 1.679(8)
B3 H3A 1.0000
B4 C91 1.634(8)
B4 C85 1.651(9)
B4 H4A 1.0000
F1 C14 1.347(8)
F2 C15 1.357(7)
F3 C16 1.374(7)
F4 C17 1.356(8)
F5 C18 1.353(7)
F6 C20 1.366(6)
F7 C21 1.353(7)
F8 C22 1.343(7)
F9 C23 1.333(7)
F10 C24 1.361(7)
F11 C38 1.343(7)
F12 C39 1.346(8)
F13 C40 1.345(8)
F14 C41 1.360(8)
F15 C42 1.340(8)
F16 C44 1.360(7)
F17 C45 1.342(7)
F18 C46 1.331(7)
F19 C47 1.357(7)
F20 C48 1.366(7)
F21 C62 1.362(7)
F22 C63 1.331(7)
F23 C64 1.338(7)
F24 C65 1.342(7)
F25 C66 1.352(6)
F26 C68 1.357(9)
F27 C69 1.339(9)
F28 C70 1.348(8)
F29 C71 1.366(9)
F30 C72 1.360(7)
F31 C86 1.358(7)
F32 C87 1.356(7)
F33 C88 1.349(7)
F34 C89 1.354(7)
F35 C90 1.344(7)
F36 C92 1.356(8)
F37 C93 1.356(7)
F38 C94 1.346(7)
F39 C95 1.343(7)
F40 C96 1.355(7)
C1 C3 1.537(10)
C1 C2 1.540(10)
C1 C4 1.550(10)
C2 H2B 0.9800
C2 H2C 0.9800
C2 H2D 0.9800
C3 H3B 0.9800
C3 H3C 0.9800
C3 H3D 0.9800
C4 H4B 0.9800
C4 H4C 0.9800
C4 H4D 0.9800
C5 C7 1.502(11)
C5 C8 1.536(11)
C5 C6 1.544(9)
C6 H6A 0.9800
C6 H6B 0.9800
C6 H6C 0.9800
C7 H7A 0.9800
C7 H7B 0.9800
C7 H7C 0.9800
C8 H8A 0.9800
C8 H8B 0.9800
C8 H8C 0.9800
C9 C10 1.574(8)
C9 H9A 0.9900
C9 H9B 0.9900
C10 C11 1.513(9)
C10 C12 1.525(8)
C11 H11A 0.9800
C11 H11B 0.9800
C11 H11C 0.9800
C12 H12A 0.9800
C12 H12B 0.9800
C12 H12C 0.9800
C13 C14 1.372(9)
C13 C18 1.390(9)
C14 C15 1.386(10)
C15 C16 1.346(11)
C16 C17 1.370(10)
C17 C18 1.393(9)
C19 C20 1.379(8)
C19 C24 1.398(8)
C20 C21 1.368(8)
C21 C22 1.393(8)
C22 C23 1.374(9)
C23 C24 1.381(8)
C25 C27 1.533(9)
C25 C28 1.536(10)
C25 C26 1.540(9)
C26 H26A 0.9800
C26 H26B 0.9800
C26 H26C 0.9800
C27 H27A 0.9800
C27 H27B 0.9800
C27 H27C 0.9800
C28 H28A 0.9800
C28 H28B 0.9800
C28 H28C 0.9800
C29 C32 1.528(9)
C29 C30 1.540(8)
C29 C31 1.558(10)
C30 H30A 0.9800
C30 H30B 0.9800
C30 H30C 0.9800
C31 H31A 0.9800
C31 H31B 0.9800
C31 H31C 0.9800
C32 H32A 0.9800
C32 H32B 0.9800
C32 H32C 0.9800
C33 C34 1.537(7)
C33 H33A 0.9900
C33 H33B 0.9900
C34 C35 1.524(8)
C34 C36 1.549(8)
C35 H35A 0.9800
C35 H35B 0.9800
C35 H35C 0.9800
C36 H36A 0.9800
C36 H36B 0.9800
C36 H36C 0.9800
C37 C42 1.383(8)
C37 C38 1.405(9)
C38 C39 1.399(9)
C39 C40 1.354(11)
C40 C41 1.386(11)
C41 C42 1.387(10)
C43 C48 1.385(8)
C43 C44 1.404(7)
C44 C45 1.382(9)
C45 C46 1.382(11)
C46 C47 1.381(10)
C47 C48 1.365(8)
C49 C50 1.514(10)
C49 C52 1.531(11)
C49 C51 1.547(9)
C50 H50A 0.9800
C50 H50B 0.9800
C50 H50C 0.9800
C51 H51A 0.9800
C51 H51B 0.9800
C51 H51C 0.9800
C52 H52A 0.9800
C52 H52B 0.9800
C52 H52C 0.9800
C53 C56 1.521(9)
C53 C55 1.540(9)
C53 C54 1.552(10)
C54 H54A 0.9800
C54 H54B 0.9800
C54 H54C 0.9800
C55 H55A 0.9800
C55 H55B 0.9800
C55 H55C 0.9800
C56 H56A 0.9800
C56 H56B 0.9800
C56 H56C 0.9800
C57 C58 1.558(7)
C57 H57A 0.9900
C57 H57B 0.9900
C58 C60 1.526(8)
C58 C59 1.535(8)
C59 H59A 0.9800
C59 H59B 0.9800
C59 H59C 0.9800
C60 H60A 0.9800
C60 H60B 0.9800
C60 H60C 0.9800
C61 C66 1.378(8)
C61 C62 1.386(8)
C62 C63 1.390(8)
C63 C64 1.380(9)
C64 C65 1.391(9)
C65 C66 1.371(8)
C67 C72 1.373(9)
C67 C68 1.396(8)
C68 C69 1.370(10)
C69 C70 1.354(13)
C70 C71 1.375(12)
C71 C72 1.381(9)
C73 C75 1.518(9)
C73 C76 1.534(10)
C73 C74 1.570(9)
C74 H74A 0.9800
C74 H74B 0.9800
C74 H74C 0.9800
C75 H75A 0.9800
C75 H75B 0.9800
C75 H75C 0.9800
C76 H76A 0.9800
C76 H76B 0.9800
C76 H76C 0.9800
C77 C78 1.505(12)
C77 C79 1.545(9)
C77 C80 1.556(10)
C78 H78A 0.9800
C78 H78B 0.9800
C78 H78C 0.9800
C79 H79A 0.9800
C79 H79B 0.9800
C79 H79C 0.9800
C80 H80A 0.9800
C80 H80B 0.9800
C80 H80C 0.9800
C81 C82 1.549(8)
C81 H81A 0.9900
C81 H81B 0.9900
C82 C83 1.520(8)
C82 C84 1.538(8)
C83 H83A 0.9800
C83 H83B 0.9800
C83 H83C 0.9800
C84 H84A 0.9800
C84 H84B 0.9800
C84 H84C 0.9800
C85 C86 1.380(8)
C85 C90 1.407(8)
C86 C87 1.383(8)
C87 C88 1.380(9)
C88 C89 1.364(10)
C89 C90 1.381(9)
C91 C92 1.387(8)
C91 C96 1.394(8)
C92 C93 1.394(10)
C93 C94 1.376(11)
C94 C95 1.385(10)
C95 C96 1.379(8)

loop_
_geom_torsion_atom_site_label_1
_geom_torsion_atom_site_label_2
_geom_torsion_atom_site_label_3
_geom_torsion_atom_site_label_4
_geom_torsion
C10 O1 B1 C13 142.2(5)
C10 O1 B1 C19 -97.3(6)
C34 O2 B2 C43 137.4(5)
C34 O2 B2 C37 -102.3(6)
C58 O3 B3 C67 -135.5(5)
C58 O3 B3 C61 106.3(5)
C82 O4 B4 C91 -144.7(5)
C82 O4 B4 C85 92.9(6)
C9 P1 C1 C3 -54.0(6)
C5 P1 C1 C3 74.9(6)
C9 P1 C1 C2 -178.7(5)
C5 P1 C1 C2 -49.8(6)
C9 P1 C1 C4 65.6(6)
C5 P1 C1 C4 -165.4(5)
C9 P1 C5 C7 -152.7(5)
C1 P1 C5 C7 78.8(6)
C9 P1 C5 C8 86.0(6)
C1 P1 C5 C8 -42.5(7)
C9 P1 C5 C6 -33.5(6)
C1 P1 C5 C6 -162.1(5)
C1 P1 C9 C10 -121.5(5)
C5 P1 C9 C10 107.0(5)
B1 O1 C10 C11 -61.4(7)
B1 O1 C10 C12 62.7(6)
B1 O1 C10 C9 -178.2(5)
P1 C9 C10 O1 -34.4(6)
P1 C9 C10 C11 -154.3(5)
P1 C9 C10 C12 84.9(6)
O1 B1 C13 C14 -124.1(6)
C19 B1 C13 C14 112.8(6)
O1 B1 C13 C18 52.9(7)
C19 B1 C13 C18 -70.2(6)
C18 C13 C14 F1 -179.3(5)
B1 C13 C14 F1 -2.2(9)
C18 C13 C14 C15 0.2(9)
B1 C13 C14 C15 177.4(6)
F1 C14 C15 C16 177.3(6)
C13 C14 C15 C16 -2.2(10)
F1 C14 C15 F2 -0.5(9)
C13 C14 C15 F2 180.0(6)
F2 C15 C16 C17 -178.6(6)
C14 C15 C16 C17 3.6(10)
F2 C15 C16 F3 -2.5(10)
C14 C15 C16 F3 179.7(6)
C15 C16 C17 F4 179.0(6)
F3 C16 C17 F4 2.8(9)
C15 C16 C17 C18 -3.0(10)
F3 C16 C17 C18 -179.2(6)
C14 C13 C18 F5 -178.3(5)
B1 C13 C18 F5 4.5(8)
C14 C13 C18 C17 0.4(9)
B1 C13 C18 C17 -176.9(5)
F4 C17 C18 F5 -2.3(8)
C16 C17 C18 F5 179.6(5)
F4 C17 C18 C13 179.0(5)
C16 C17 C18 C13 1.0(9)
O1 B1 C19 C20 -15.1(8)
C13 B1 C19 C20 104.4(7)
O1 B1 C19 C24 159.8(5)
C13 B1 C19 C24 -80.7(6)
C24 C19 C20 F6 177.9(5)
B1 C19 C20 F6 -7.0(9)
C24 C19 C20 C21 -2.3(9)
B1 C19 C20 C21 172.8(6)
F6 C20 C21 F7 -0.8(8)
C19 C20 C21 F7 179.4(5)
F6 C20 C21 C22 179.6(5)
C19 C20 C21 C22 -0.2(9)
F7 C21 C22 F8 -0.3(9)
C20 C21 C22 F8 179.3(5)
F7 C21 C22 C23 -177.0(5)
C20 C21 C22 C23 2.6(9)
F8 C22 C23 F9 1.1(9)
C21 C22 C23 F9 177.7(6)
F8 C22 C23 C24 -179.0(6)
C21 C22 C23 C24 -2.3(9)
F9 C23 C24 F10 0.1(9)
C22 C23 C24 F10 -179.8(5)
F9 C23 C24 C19 179.5(6)
C22 C23 C24 C19 -0.4(10)
C20 C19 C24 F10 -178.0(5)
B1 C19 C24 F10 6.3(8)
C20 C19 C24 C23 2.7(9)
B1 C19 C24 C23 -173.1(6)
C33 P2 C25 C27 173.7(4)
C29 P2 C25 C27 -55.1(6)
C33 P2 C25 C28 -62.7(5)
C29 P2 C25 C28 68.6(6)
C33 P2 C25 C26 56.3(5)
C29 P2 C25 C26 -172.4(5)
C33 P2 C29 C32 96.5(5)
C25 P2 C29 C32 -33.1(6)
C33 P2 C29 C30 -25.0(5)
C25 P2 C29 C30 -154.6(4)
C33 P2 C29 C31 -142.7(4)
C25 P2 C29 C31 87.7(5)
C29 P2 C33 C34 103.5(4)
C25 P2 C33 C34 -123.7(4)
B2 O2 C34 C35 63.5(6)
B2 O2 C34 C33 -175.3(5)
B2 O2 C34 C36 -59.4(7)
P2 C33 C34 O2 -44.3(5)
P2 C33 C34 C35 76.3(5)
P2 C33 C34 C36 -164.6(4)
O2 B2 C37 C42 161.9(5)
C43 B2 C37 C42 -78.8(6)
O2 B2 C37 C38 -15.7(8)
C43 B2 C37 C38 103.5(7)
C42 C37 C38 F11 179.1(5)
B2 C37 C38 F11 -3.2(9)
C42 C37 C38 C39 -2.3(9)
B2 C37 C38 C39 175.5(6)
F11 C38 C39 F12 -2.0(8)
C37 C38 C39 F12 179.2(5)
F11 C38 C39 C40 179.8(6)
C37 C38 C39 C40 1.0(10)
F12 C39 C40 F13 1.5(10)
C38 C39 C40 F13 179.8(6)
F12 C39 C40 C41 -178.5(6)
C38 C39 C40 C41 -0.3(10)
F13 C40 C41 F14 -1.6(10)
C39 C40 C41 F14 178.5(6)
F13 C40 C41 C42 -179.1(6)
C39 C40 C41 C42 1.0(10)
C38 C37 C42 F15 -177.3(5)
B2 C37 C42 F15 4.7(8)
C38 C37 C42 C41 3.1(9)
B2 C37 C42 C41 -174.9(6)
F14 C41 C42 F15 0.4(9)
C40 C41 C42 F15 177.8(6)
F14 C41 C42 C37 180.0(6)
C40 C41 C42 C37 -2.6(10)
O2 B2 C43 C48 57.1(7)
C37 B2 C43 C48 -67.7(7)
O2 B2 C43 C44 -120.9(6)
C37 B2 C43 C44 114.3(6)
C48 C43 C44 F16 179.5(5)
B2 C43 C44 F16 -2.4(8)
C48 C43 C44 C45 -0.6(8)
B2 C43 C44 C45 177.6(6)
F16 C44 C45 F17 -0.7(8)
C43 C44 C45 F17 179.3(5)
F16 C44 C45 C46 -179.2(5)
C43 C44 C45 C46 0.9(9)
F17 C45 C46 F18 2.9(9)
C44 C45 C46 F18 -178.6(6)
F17 C45 C46 C47 178.6(6)
C44 C45 C46 C47 -2.9(9)
F18 C46 C47 F19 -3.3(9)
C45 C46 C47 F19 -179.0(5)
F18 C46 C47 C48 -179.6(6)
C45 C46 C47 C48 4.7(9)
F19 C47 C48 F20 -0.8(8)
C46 C47 C48 F20 175.4(5)
F19 C47 C48 C43 179.0(5)
C46 C47 C48 C43 -4.8(9)
C44 C43 C48 C47 2.6(8)
B2 C43 C48 C47 -175.6(6)
C44 C43 C48 F20 -177.7(5)
B2 C43 C48 F20 4.1(8)
C57 P3 C49 C50 -57.0(6)
C53 P3 C49 C50 171.1(5)
C57 P3 C49 C52 62.9(6)
C53 P3 C49 C52 -69.0(6)
C57 P3 C49 C51 -174.7(5)
C53 P3 C49 C51 53.4(6)
C57 P3 C53 C56 -96.7(5)
C49 P3 C53 C56 33.2(6)
C57 P3 C53 C55 24.1(6)
C49 P3 C53 C55 153.9(5)
C57 P3 C53 C54 142.1(4)
C49 P3 C53 C54 -88.0(5)
C53 P3 C57 C58 -102.2(5)
C49 P3 C57 C58 124.8(5)
B3 O3 C58 C60 58.2(7)
B3 O3 C58 C59 -66.3(6)
B3 O3 C58 C57 174.4(4)
P3 C57 C58 O3 41.5(6)
P3 C57 C58 C60 162.0(5)
P3 C57 C58 C59 -77.8(6)
O3 B3 C61 C66 -161.7(5)
C67 B3 C61 C66 80.1(6)
O3 B3 C61 C62 12.3(8)
C67 B3 C61 C62 -105.9(7)
C66 C61 C62 F21 -178.5(5)
B3 C61 C62 F21 7.3(9)
C66 C61 C62 C63 -0.3(9)
B3 C61 C62 C63 -174.5(6)
F21 C62 C63 F22 0.1(8)
C61 C62 C63 F22 -178.3(6)
F21 C62 C63 C64 -178.9(5)
C61 C62 C63 C64 2.7(9)
F22 C63 C64 F23 0.7(9)
C62 C63 C64 F23 179.7(6)
F22 C63 C64 C65 177.5(5)
C62 C63 C64 C65 -3.5(9)
F23 C64 C65 F24 -0.5(9)
C63 C64 C65 F24 -177.3(6)
F23 C64 C65 C66 178.7(6)
C63 C64 C65 C66 1.9(9)
F24 C65 C66 F25 -0.1(8)
C64 C65 C66 F25 -179.3(5)
F24 C65 C66 C61 179.8(6)
C64 C65 C66 C61 0.6(10)
C62 C61 C66 F25 178.5(5)
B3 C61 C66 F25 -6.6(8)
C62 C61 C66 C65 -1.4(9)
B3 C61 C66 C65 173.5(6)
O3 B3 C67 C72 -53.7(7)
C61 B3 C67 C72 68.5(7)
O3 B3 C67 C68 121.3(6)
C61 B3 C67 C68 -116.6(6)
C72 C67 C68 F26 -180.0(5)
B3 C67 C68 F26 4.7(9)
C72 C67 C68 C69 -1.4(9)
B3 C67 C68 C69 -176.6(6)
F26 C68 C69 F27 -2.2(9)
C67 C68 C69 F27 179.1(6)
F26 C68 C69 C70 -178.9(6)
C67 C68 C69 C70 2.4(10)
F27 C69 C70 F28 2.4(11)
C68 C69 C70 F28 179.1(6)
F27 C69 C70 C71 -179.1(6)
C68 C69 C70 C71 -2.5(10)
F28 C70 C71 F29 -1.4(10)
C69 C70 C71 F29 -179.9(6)
F28 C70 C71 C72 -180.0(6)
C69 C70 C71 C72 1.6(10)
C68 C67 C72 F30 177.2(5)
B3 C67 C72 F30 -7.4(8)
C68 C67 C72 C71 0.4(9)
B3 C67 C72 C71 175.7(6)
F29 C71 C72 F30 4.0(9)
C70 C71 C72 F30 -177.4(6)
F29 C71 C72 C67 -179.1(6)
C70 C71 C72 C67 -0.5(10)
C81 P4 C73 C75 -179.8(5)
C77 P4 C73 C75 52.2(6)
C81 P4 C73 C76 53.5(6)
C77 P4 C73 C76 -74.5(6)
C81 P4 C73 C74 -64.6(5)
C77 P4 C73 C74 167.4(5)
C81 P4 C77 C78 151.9(5)
C73 P4 C77 C78 -80.2(5)
C81 P4 C77 C79 34.0(6)
C73 P4 C77 C79 161.9(5)
C81 P4 C77 C80 -85.5(6)
C73 P4 C77 C80 42.4(7)
C73 P4 C81 C82 120.7(4)
C77 P4 C81 C82 -108.2(5)
B4 O4 C82 C83 -59.2(7)
B4 O4 C82 C84 63.1(7)
B4 O4 C82 C81 178.9(5)
P4 C81 C82 O4 38.3(6)
P4 C81 C82 C83 -83.0(5)
P4 C81 C82 C84 157.3(4)
O4 B4 C85 C86 17.5(8)
C91 B4 C85 C86 -103.0(7)
O4 B4 C85 C90 -160.3(5)
C91 B4 C85 C90 79.2(6)
C90 C85 C86 F31 -178.5(5)
B4 C85 C86 F31 3.7(9)
C90 C85 C86 C87 4.7(8)
B4 C85 C86 C87 -173.1(6)
F31 C86 C87 F32 1.9(8)
C85 C86 C87 F32 178.9(5)
F31 C86 C87 C88 179.7(5)
C85 C86 C87 C88 -3.3(9)
F32 C87 C88 F33 -0.7(9)
C86 C87 C88 F33 -178.6(5)
F32 C87 C88 C89 178.4(6)
C86 C87 C88 C89 0.6(9)
F33 C88 C89 F34 0.1(10)
C87 C88 C89 F34 -179.0(6)
F33 C88 C89 C90 179.3(6)
C87 C88 C89 C90 0.2(10)
F34 C89 C90 F35 0.2(9)
C88 C89 C90 F35 -179.0(6)
F34 C89 C90 C85 -179.1(6)
C88 C89 C90 C85 1.7(10)
C86 C85 C90 F35 176.8(5)
B4 C85 C90 F35 -5.1(8)
C86 C85 C90 C89 -3.9(9)
B4 C85 C90 C89 174.2(6)
O4 B4 C91 C92 124.1(6)
C85 B4 C91 C92 -110.4(6)
O4 B4 C91 C96 -56.4(7)
C85 B4 C91 C96 69.1(7)
C96 C91 C92 F36 179.3(5)
B4 C91 C92 F36 -1.2(9)
C96 C91 C92 C93 1.9(9)
B4 C91 C92 C93 -178.5(6)
F36 C92 C93 F37 3.0(9)
C91 C92 C93 F37 -179.5(6)
F36 C92 C93 C94 -178.0(6)
C91 C92 C93 C94 -0.5(10)
F37 C93 C94 F38 -1.2(9)
C92 C93 C94 F38 179.8(6)
F37 C93 C94 C95 179.4(6)
C92 C93 C94 C95 0.4(10)
F38 C94 C95 F39 1.4(9)
C93 C94 C95 F39 -179.3(6)
F38 C94 C95 C96 178.8(6)
C93 C94 C95 C96 -1.9(9)
F39 C95 C96 F40 -0.9(8)
C94 C95 C96 F40 -178.3(5)
F39 C95 C96 C91 -179.0(5)
C94 C95 C96 C91 3.6(9)
C92 C91 C96 F40 178.5(5)
B4 C91 C96 F40 -1.1(8)
C92 C91 C96 C95 -3.5(9)
B4 C91 C96 C95 176.9(5)
